data_7012535
loop_
_publ_author_name
'Crespo, Olga'
'Fern\'andez, Eduardo J.'
'Jones, Peter G.'
'Laguna, Antonio'
'L\'opez-de-Luzuriaga, Jos\'e M.'
'Monge, Miguel'
'Olmos, M. Elena'
'P\'erez, Javier'

_publ_section_title
;
 Coordination modes of diphenylphosphinothioformamide in its neutral
 and deprotonated forms at gold(i)
;
_journal_issue 6
_journal_name_full 'Dalton Transactions'
_journal_page_first 1076
_journal_paper_doi 10.1039/b211865c
_journal_year 2003
_chemical_formula_sum 'C42 H42 Au Cl N3 O4 P3 S3'
_chemical_formula_weight 1074.29
_chemical_name_systematic
;
?
;
_space_group_IT_number 147
_symmetry_cell_setting trigonal
_symmetry_space_group_name_Hall '-P 3'
_symmetry_space_group_name_H-M 'P -3'
_atom_sites_solution_hydrogens geom
_atom_sites_solution_primary direct
_atom_sites_solution_secondary difmap
_audit_creation_method SHELXL-97
_cell_angle_alpha 90.00
_cell_angle_beta 90.00
_cell_angle_gamma 120.00
_cell_formula_units_Z 2
_cell_length_a 14.0697(9)
_cell_length_b 14.0697(9)
_cell_length_c 14.7342(11)
_cell_measurement_reflns_used 64
_cell_measurement_temperature 293(2)
_cell_measurement_theta_max 12.5
_cell_measurement_theta_min 5
_cell_volume 2526.0(3)
_computing_cell_refinement 'Siemens XSCANS'
_computing_data_collection 'Simens XSCANS'
_computing_data_reduction 'Siemens XSCANS'
_computing_molecular_graphics 'Siemens XP'
_computing_publication_material SHELXL-97
_computing_structure_refinement 'SHELXL-97 (Sheldrick, 1997)'
_computing_structure_solution 'SHELXS-97 (Sheldrick, 1990)'
_diffrn_ambient_temperature 293(2)
_diffrn_measured_fraction_theta_full 0.995
_diffrn_measured_fraction_theta_max 0.995
_diffrn_measurement_device_type 'Siemens P4'
_diffrn_measurement_method /w-scans
_diffrn_radiation_monochromator graphite
_diffrn_radiation_source 'fine-focus sealed tube'
_diffrn_radiation_type MoK\a
_diffrn_radiation_wavelength 0.71073
_diffrn_reflns_av_R_equivalents 0.0230
_diffrn_reflns_av_sigmaI/netI 0.0432
_diffrn_reflns_limit_h_max 15
_diffrn_reflns_limit_h_min -14
_diffrn_reflns_limit_k_max 0
_diffrn_reflns_limit_k_min -16
_diffrn_reflns_limit_l_max 1
_diffrn_reflns_limit_l_min -17
_diffrn_reflns_number 4944
_diffrn_reflns_theta_full 25.00
_diffrn_reflns_theta_max 25.00
_diffrn_reflns_theta_min 3.21
_diffrn_standards_interval_count 247
_diffrn_standards_number 3
_exptl_absorpt_coefficient_mu 3.223
_exptl_absorpt_correction_T_max 0.964
_exptl_absorpt_correction_T_min 0.828
_exptl_absorpt_correction_type psi-scan
_exptl_crystal_colour yellow
_exptl_crystal_density_diffrn 1.412
_exptl_crystal_density_method 'not measured'
_exptl_crystal_description prism
_exptl_crystal_F_000 1072
_exptl_crystal_size_max 0.4
_exptl_crystal_size_mid 0.35
_exptl_crystal_size_min 0.2
_refine_diff_density_max 1.159
_refine_diff_density_min -0.836
_refine_diff_density_rms 0.122
_refine_ls_extinction_method none
_refine_ls_goodness_of_fit_ref 1.011
_refine_ls_hydrogen_treatment riding
_refine_ls_matrix_type full
_refine_ls_number_parameters 175
_refine_ls_number_reflns 2960
_refine_ls_number_restraints 43
_refine_ls_restrained_S_all 1.005
_refine_ls_R_factor_all 0.0410
_refine_ls_R_factor_gt 0.0318
_refine_ls_shift/su_max 0.001
_refine_ls_shift/su_mean 0.000
_refine_ls_structure_factor_coef Fsqd
_refine_ls_weighting_details 'calc w=1/[\s^2^(Fo^2^)+(0.0588P)^2^+0.0000P] where P=(Fo^2^+2Fc^2^)/3'
_refine_ls_weighting_scheme calc
_refine_ls_wR_factor_gt 0.0875
_refine_ls_wR_factor_ref 0.0901
_reflns_number_gt 2538
_reflns_number_total 2960
_reflns_threshold_expression >2sigma(I)
_cod_data_source_file b211865c.txt
_cod_data_source_block vbig
_cod_depositor_comments
;
The following automatic conversions were performed:
'_symmetry_cell_setting' value 'Trigonal' changed to 'trigonal' according
to '/home/saulius/struct/CIF-dictionaries/cif_core.dic' dictionary named
'cif_core.dic' version 2.4.1 from 2010-06-29.

Automatic conversion script
Id: cif_fix_enum 1527 2010-12-29 10:47:43Z saulius 

The following automatic conversions were performed:

'_exptl_absorpt_correction_type' tag value 'Psi-scans' was replaced
with 'psi-scan' value.

Automatic conversion script
Id: cif_fix_values 1646 2011-03-28 12:23:43Z adriana 
;
_cod_original_sg_symbol_H-M P-3
_cod_database_code 7012535

loop_
_symmetry_equiv_pos_as_xyz
'x, y, z'
'-y, x-y, z'
'-x+y, -x, z'
'-x, -y, -z'
'y, -x+y, -z'
'x-y, x, -z'

loop_
_atom_site_label
_atom_site_type_symbol
_atom_site_fract_x
_atom_site_fract_y
_atom_site_fract_z
_atom_site_U_iso_or_equiv
_atom_site_adp_type
_atom_site_occupancy
_atom_site_symmetry_multiplicity
_atom_site_calc_flag
_atom_site_refinement_flags
_atom_site_disorder_assembly
_atom_site_disorder_group
Au Au 0.6667 0.3333 0.74813(2) 0.02441(12) Uani 1 3 d S . .
P P 0.47254(10) 0.22690(11) 0.73587(9) 0.0283(3) Uani 1 1 d . . .
S S 0.29493(15) 0.29230(19) 0.74510(11) 0.0633(5) Uani 1 1 d . . .
N N 0.4316(4) 0.3196(4) 0.8775(3) 0.0368(10) Uani 1 1 d U . .
H0 H 0.4856 0.3132 0.8975 0.044 Uiso 1 1 calc R . .
C1 C 0.3961(4) 0.2852(4) 0.7945(3) 0.0333(12) Uani 1 1 d U . .
C2 C 0.3846(5) 0.3675(6) 0.9371(4) 0.0529(16) Uani 1 1 d U . .
H2A H 0.3861 0.4290 0.9075 0.063 Uiso 1 1 calc R . .
H2B H 0.4266 0.3916 0.9922 0.063 Uiso 1 1 calc R . .
H2C H 0.3101 0.3135 0.9511 0.063 Uiso 1 1 calc R . .
C11 C 0.4376(4) 0.2192(4) 0.6165(3) 0.0323(11) Uani 1 1 d DU . .
C12 C 0.4984(4) 0.3109(5) 0.5621(4) 0.0422(13) Uani 1 1 d DU . .
H12 H 0.5542 0.3750 0.5877 0.051 Uiso 1 1 calc R . .
C13 C 0.4765(5) 0.3073(5) 0.4698(4) 0.0532(16) Uani 1 1 d DU . .
H13 H 0.5158 0.3695 0.4340 0.064 Uiso 1 1 calc R . .
C14 C 0.3955(5) 0.2102(5) 0.4315(4) 0.0552(16) Uani 1 1 d DU . .
H14 H 0.3817 0.2067 0.3695 0.066 Uiso 1 1 calc R . .
C15 C 0.3362(7) 0.1201(6) 0.4845(4) 0.067(2) Uani 1 1 d DU . .
H15 H 0.2815 0.0556 0.4585 0.080 Uiso 1 1 calc R . .
C16 C 0.3566(5) 0.1236(5) 0.5775(4) 0.0487(15) Uani 1 1 d DU . .
H16 H 0.3157 0.0617 0.6131 0.058 Uiso 1 1 calc R . .
C21 C 0.3998(4) 0.0854(4) 0.7749(4) 0.0386(12) Uani 1 1 d DU . .
C22 C 0.4450(5) 0.0193(4) 0.7560(4) 0.0506(15) Uani 1 1 d DU . .
H22 H 0.5127 0.0491 0.7270 0.061 Uiso 1 1 calc R . .
C23 C 0.3886(6) -0.0927(5) 0.7807(5) 0.0655(19) Uani 1 1 d DU . .
H23 H 0.4186 -0.1372 0.7688 0.079 Uiso 1 1 calc R . .
C24 C 0.2881(6) -0.1346(5) 0.8229(5) 0.069(2) Uani 1 1 d DU . .
H24 H 0.2510 -0.2078 0.8406 0.083 Uiso 1 1 calc R . .
C25 C 0.2410(6) -0.0706(6) 0.8394(5) 0.070(2) Uani 1 1 d DU . .
H25 H 0.1715 -0.1015 0.8654 0.084 Uiso 1 1 calc R . .
C26 C 0.2975(5) 0.0395(5) 0.8173(4) 0.0529(16) Uani 1 1 d DU . .
H26 H 0.2673 0.0834 0.8307 0.063 Uiso 1 1 calc R . .
X1 C 0.0000 0.0000 0.8074(10) 0.081(4) Uiso 1 3 d S . .
Cl Cl 0.6667 0.3333 1.00989(14) 0.0342(5) Uani 1 3 d S . .
O1 O 0.6667 0.3333 1.1059(5) 0.060(2) Uani 1 3 d S . .
O2 O 0.5725(3) 0.2361(3) 0.9759(3) 0.0578(12) Uani 1 1 d . . .

loop_
_atom_site_aniso_label
_atom_site_aniso_U_11
_atom_site_aniso_U_22
_atom_site_aniso_U_33
_atom_site_aniso_U_23
_atom_site_aniso_U_13
_atom_site_aniso_U_12
Au 0.02407(14) 0.02407(14) 0.02510(18) 0.000 0.000 0.01203(7)
P 0.0233(7) 0.0291(7) 0.0295(7) 0.0020(5) -0.0027(5) 0.0109(5)
S 0.0569(11) 0.1186(16) 0.0432(9) -0.0128(10) -0.0136(8) 0.0655(12)
N 0.034(2) 0.050(3) 0.031(2) 0.001(2) -0.0025(19) 0.025(2)
C1 0.026(3) 0.039(3) 0.032(3) 0.006(2) 0.001(2) 0.014(2)
C2 0.059(4) 0.072(4) 0.035(3) -0.003(3) 0.004(3) 0.039(4)
C11 0.032(3) 0.040(3) 0.030(3) 0.000(2) -0.002(2) 0.022(2)
C12 0.037(3) 0.046(3) 0.037(3) 0.001(2) -0.005(2) 0.016(3)
C13 0.058(4) 0.062(4) 0.037(3) 0.010(3) -0.001(3) 0.029(3)
C14 0.075(5) 0.066(4) 0.033(3) -0.004(3) -0.005(3) 0.042(4)
C15 0.090(6) 0.053(4) 0.043(3) -0.014(3) -0.021(4) 0.024(4)
C16 0.058(4) 0.043(3) 0.035(3) -0.004(3) -0.012(3) 0.018(3)
C21 0.036(3) 0.033(3) 0.036(3) 0.004(2) -0.013(2) 0.010(2)
C22 0.046(3) 0.030(3) 0.063(4) 0.002(3) -0.019(3) 0.009(3)
C23 0.068(4) 0.034(3) 0.079(5) 0.001(3) -0.041(4) 0.014(3)
C24 0.065(4) 0.037(3) 0.060(4) 0.014(3) -0.033(3) -0.008(3)
C25 0.057(4) 0.053(4) 0.058(4) 0.014(3) -0.006(3) -0.005(3)
C26 0.041(3) 0.046(3) 0.048(4) 0.006(3) -0.004(3) 0.003(3)
Cl 0.0362(8) 0.0362(8) 0.0302(11) 0.000 0.000 0.0181(4)
O1 0.075(3) 0.075(3) 0.030(4) 0.000 0.000 0.0373(17)
O2 0.047(3) 0.046(3) 0.062(3) -0.007(2) -0.013(2) 0.010(2)

loop_
_atom_type_symbol
_atom_type_description
_atom_type_scat_dispersion_real
_atom_type_scat_dispersion_imag
_atom_type_scat_source
C C 0.0033 0.0016 'International Tables Vol C Tables 4.2.6.8 and 6.1.1.4'
H H 0.0000 0.0000 'International Tables Vol C Tables 4.2.6.8 and 6.1.1.4'
N N 0.0061 0.0033 'International Tables Vol C Tables 4.2.6.8 and 6.1.1.4'
O O 0.0106 0.0060 'International Tables Vol C Tables 4.2.6.8 and 6.1.1.4'
P P 0.1023 0.0942 'International Tables Vol C Tables 4.2.6.8 and 6.1.1.4'
S S 0.1246 0.1234 'International Tables Vol C Tables 4.2.6.8 and 6.1.1.4'
Cl Cl 0.1484 0.1585 'International Tables Vol C Tables 4.2.6.8 and 6.1.1.4'
Au Au -2.0133 8.8022 'International Tables Vol C Tables 4.2.6.8 and 6.1.1.4'

loop_
_geom_angle_atom_site_label_1
_geom_angle_atom_site_label_2
_geom_angle_atom_site_label_3
_geom_angle
_geom_angle_site_symmetry_1
_geom_angle_site_symmetry_3
_geom_angle_publ_flag
P Au P 119.429(9) 2_655 . y
P Au P 119.429(9) 2_655 3_665 ?
P Au P 119.429(9) . 3_665 ?
C11 P C21 104.7(2) . . y
C11 P C1 106.1(2) . . y
C21 P C1 101.7(3) . . y
C11 P Au 107.64(17) . . y
C21 P Au 120.43(17) . . y
C1 P Au 115.02(17) . . y
C1 N C2 123.7(5) . . y
N C1 S 124.7(4) . . y
N C1 P 113.3(4) . . y
S C1 P 122.0(3) . . y
C16 C11 C12 119.2(5) . . ?
C16 C11 P 122.0(4) . . ?
C12 C11 P 118.7(4) . . ?
C13 C12 C11 120.6(5) . . ?
C14 C13 C12 119.4(6) . . ?
C15 C14 C13 120.1(6) . . ?
C14 C15 C16 120.7(6) . . ?
C11 C16 C15 119.9(6) . . ?
C22 C21 C26 119.4(5) . . ?
C22 C21 P 118.2(4) . . ?
C26 C21 P 122.3(4) . . ?
C21 C22 C23 120.2(6) . . ?
C24 C23 C22 118.5(7) . . ?
C23 C24 C25 121.7(6) . . ?
C24 C25 C26 119.6(7) . . ?
C25 C26 C21 120.5(7) . . ?
O1 Cl O2 110.4(2) . 2_655 ?
O1 Cl O2 110.4(2) . . ?
O2 Cl O2 108.5(2) 2_655 . ?
O1 Cl O2 110.4(2) . 3_665 ?
O2 Cl O2 108.5(2) 2_655 3_665 ?
O2 Cl O2 108.5(2) . 3_665 ?

loop_
_geom_bond_atom_site_label_1
_geom_bond_atom_site_label_2
_geom_bond_distance
_geom_bond_site_symmetry_2
_geom_bond_publ_flag
Au P 2.3759(13) 2_655 y
Au P 2.3759(13) . ?
Au P 2.3759(13) 3_665 ?
P C11 1.814(5) . y
P C21 1.818(5) . y
P C1 1.860(5) . y
S C1 1.645(5) . y
N C1 1.319(7) . y
N C2 1.452(7) . y
C11 C16 1.381(7) . ?
C11 C12 1.391(7) . ?
C12 C13 1.390(7) . ?
C13 C14 1.388(8) . ?
C14 C15 1.363(8) . ?
C15 C16 1.395(8) . ?
C21 C22 1.392(8) . ?
C21 C26 1.396(8) . ?
C22 C23 1.413(8) . ?
C23 C24 1.378(9) . ?
C24 C25 1.381(10) . ?
C25 C26 1.381(8) . ?
Cl O1 1.415(7) . ?
Cl O2 1.438(4) 2_655 ?
Cl O2 1.438(4) . ?
Cl O2 1.438(4) 3_665 ?

loop_
_geom_hbond_atom_site_label_D
_geom_hbond_atom_site_label_H
_geom_hbond_atom_site_label_A
_geom_hbond_distance_DH
_geom_hbond_distance_HA
_geom_hbond_distance_DA
_geom_hbond_angle_DHA
_geom_hbond_site_symmetry_A
N H0 O2 0.86 2.31 3.120(6) 157.3 .
N H0 O2 0.86 2.48 3.178(6) 138.5 3_665
